data_7018216
loop_
_publ_author_name
'Oseback, Shannon N.'
'Shim, Sarah W.'
'Kumar, Mukesh'
'Greer, Samuel M.'
'Gardner, Sean R.'
'Lemar, Keisha M.'
'Degregory, Paul R.'
'Papish, Elizabeth T.'
'Tierney, David L.'
'Zeller, Matthias'
'Yap, Glenn P. A.'

_publ_section_title
;
 Crowded bis ligand complexes of Ttz(Ph,Me) with first row transition
 metals rearrange due to ligand field effects: structural and electronic
 characterization (Ttz(Ph,Me) =
 tris(3-phenyl-5-methyl-1,2,4-triazolyl)borate).
;
_journal_issue 9
_journal_name_full 'Dalton transactions (Cambridge, England : 2003)'
_journal_page_first 2774
_journal_page_last 2787
_journal_paper_doi 10.1039/c2dt12029a
_journal_volume 41
_journal_year 2012
_chemical_formula_sum 'C54 H50 B2 N18 Ni'
_chemical_formula_weight 1031.43
_chemical_name_systematic
;
?
;
_space_group_IT_number 167
_symmetry_cell_setting rhombohedral
_symmetry_space_group_name_Hall '-R 3 2"c'
_symmetry_space_group_name_H-M 'R -3 c :H'
_atom_sites_solution_hydrogens geom
_atom_sites_solution_primary direct
_atom_sites_solution_secondary difmap
_audit_creation_method SHELXL-97
_cell_angle_alpha 90.00
_cell_angle_beta 90.00
_cell_angle_gamma 120.00
_cell_formula_units_Z 6
_cell_length_a 13.9385(9)
_cell_length_b 13.9385(9)
_cell_length_c 43.155(6)
_cell_measurement_reflns_used 3004
_cell_measurement_temperature 100(2)
_cell_measurement_theta_max 30.58
_cell_measurement_theta_min 2.53
_cell_volume 7261.0(12)
_computing_cell_refinement 'Apex2 v2008.2-4 '
_computing_data_collection 'Apex2 v2008.2-4 (Bruker, 2008)'
_computing_data_reduction 'Apex2 v2008.2-4 '
_computing_molecular_graphics 'SHELXTL 6.14'
_computing_publication_material 'SHELXTL 6.14'
_computing_structure_refinement 'SHELXTL 6.14'
_computing_structure_solution 'SHELXTL 6.14 (Bruker, 2000-2003; Sheldrick, 2008)'
_diffrn_ambient_temperature 100(2)
_diffrn_measured_fraction_theta_full 0.997
_diffrn_measured_fraction_theta_max 0.997
_diffrn_measurement_device_type 'Bruker AXS SMART APEX CCD diffractometer'
_diffrn_measurement_method '\w scans'
_diffrn_radiation_monochromator graphite
_diffrn_radiation_source 'fine-focus sealed tube'
_diffrn_radiation_type MoK\a
_diffrn_radiation_wavelength 0.71073
_diffrn_reflns_av_R_equivalents 0.0388
_diffrn_reflns_av_sigmaI/netI 0.0296
_diffrn_reflns_limit_h_max 14
_diffrn_reflns_limit_h_min -18
_diffrn_reflns_limit_k_max 17
_diffrn_reflns_limit_k_min -18
_diffrn_reflns_limit_l_max 54
_diffrn_reflns_limit_l_min -56
_diffrn_reflns_number 9297
_diffrn_reflns_theta_full 28.27
_diffrn_reflns_theta_max 28.27
_diffrn_reflns_theta_min 1.93
_diffrn_standards_number 0
_exptl_absorpt_coefficient_mu 0.462
_exptl_absorpt_correction_T_max 0.859
_exptl_absorpt_correction_T_min 0.755
_exptl_absorpt_correction_type multi-scan
_exptl_absorpt_process_details 'Apex2 v2008.2-4 (Bruker, 2008)'
_exptl_crystal_colour green
_exptl_crystal_density_diffrn 1.415
_exptl_crystal_density_method 'not measured'
_exptl_crystal_description block
_exptl_crystal_F_000 3228
_exptl_crystal_size_max 0.55
_exptl_crystal_size_mid 0.50
_exptl_crystal_size_min 0.33
_refine_diff_density_max 0.988
_refine_diff_density_min -0.261
_refine_diff_density_rms 0.066
_refine_ls_extinction_method none
_refine_ls_goodness_of_fit_ref 1.034
_refine_ls_hydrogen_treatment constr
_refine_ls_matrix_type full
_refine_ls_number_parameters 115
_refine_ls_number_reflns 2004
_refine_ls_number_restraints 0
_refine_ls_restrained_S_all 1.034
_refine_ls_R_factor_all 0.0452
_refine_ls_R_factor_gt 0.0378
_refine_ls_shift/su_max 0.001
_refine_ls_shift/su_mean 0.000
_refine_ls_structure_factor_coef Fsqd
_refine_ls_weighting_details 'calc w=1/[\s^2^(Fo^2^)+(0.0612P)^2^+10.2712P] where P=(Fo^2^+2Fc^2^)/3'
_refine_ls_weighting_scheme calc
_refine_ls_wR_factor_gt 0.1002
_refine_ls_wR_factor_ref 0.1062
_reflns_number_gt 1725
_reflns_number_total 2004
_reflns_threshold_expression I>2\s(I)
_cod_data_source_file c2dt12029a.txt
_cod_data_source_block 08mz480_0m
_cod_depositor_comments
;
The following automatic conversions were performed:

'_symmetry_cell_setting' value 'Rhombohedral' changed to
'rhombohedral' according to
/home/saulius/struct/CIF-dictionaries/cif_core.dic dictionary named
'cif_core.dic' version 2.4.1 from 2010-06-29.

Automatic conversion script
Id: cif_fix_values 1715 2011-07-08 13:25:40Z adriana 
;
_cod_original_sg_symbol_H-M R-3c
_cod_database_code 7018216

loop_
_symmetry_equiv_pos_as_xyz
'x, y, z'
'-y, x-y, z'
'-x+y, -x, z'
'y, x, -z+1/2'
'x-y, -y, -z+1/2'
'-x, -x+y, -z+1/2'
'x+2/3, y+1/3, z+1/3'
'-y+2/3, x-y+1/3, z+1/3'
'-x+y+2/3, -x+1/3, z+1/3'
'y+2/3, x+1/3, -z+5/6'
'x-y+2/3, -y+1/3, -z+5/6'
'-x+2/3, -x+y+1/3, -z+5/6'
'x+1/3, y+2/3, z+2/3'
'-y+1/3, x-y+2/3, z+2/3'
'-x+y+1/3, -x+2/3, z+2/3'
'y+1/3, x+2/3, -z+7/6'
'x-y+1/3, -y+2/3, -z+7/6'
'-x+1/3, -x+y+2/3, -z+7/6'
'-x, -y, -z'
'y, -x+y, -z'
'x-y, x, -z'
'-y, -x, z-1/2'
'-x+y, y, z-1/2'
'x, x-y, z-1/2'
'-x+2/3, -y+1/3, -z+1/3'
'y+2/3, -x+y+1/3, -z+1/3'
'x-y+2/3, x+1/3, -z+1/3'
'-y+2/3, -x+1/3, z-1/6'
'-x+y+2/3, y+1/3, z-1/6'
'x+2/3, x-y+1/3, z-1/6'
'-x+1/3, -y+2/3, -z+2/3'
'y+1/3, -x+y+2/3, -z+2/3'
'x-y+1/3, x+2/3, -z+2/3'
'-y+1/3, -x+2/3, z+1/6'
'-x+y+1/3, y+2/3, z+1/6'
'x+1/3, x-y+2/3, z+1/6'

loop_
_atom_site_label
_atom_site_type_symbol
_atom_site_fract_x
_atom_site_fract_y
_atom_site_fract_z
_atom_site_U_iso_or_equiv
_atom_site_adp_type
_atom_site_occupancy
_atom_site_symmetry_multiplicity
_atom_site_calc_flag
_atom_site_refinement_flags
B1 B 0.6667 0.3333 0.01137(7) 0.0167(5) Uani 1 3 d S
H1 H 0.6667 0.3333 -0.0118 0.020 Uiso 1 3 calc SR
C1 C 0.67576(13) 0.13822(13) -0.02374(4) 0.0226(3) Uani 1 1 d .
H1A H 0.7567 0.1832 -0.0245 0.034 Uiso 1 1 calc R
H1B H 0.6435 0.1719 -0.0370 0.034 Uiso 1 1 calc R
H1C H 0.6524 0.0632 -0.0311 0.034 Uiso 1 1 calc R
C2 C 0.63730(12) 0.13279(12) 0.00865(4) 0.0185(3) Uani 1 1 d .
C3 C 0.58048(12) 0.08090(12) 0.05430(4) 0.0178(3) Uani 1 1 d .
C4 C 0.53397(12) 0.00432(12) 0.08076(4) 0.0188(3) Uani 1 1 d .
C5 C 0.53735(13) -0.09440(13) 0.07942(4) 0.0233(3) Uani 1 1 d .
H5 H 0.5676 -0.1101 0.0617 0.028 Uiso 1 1 calc R
C6 C 0.49702(14) -0.16923(14) 0.10369(4) 0.0282(4) Uani 1 1 d .
H6 H 0.5000 -0.2358 0.1026 0.034 Uiso 1 1 calc R
C7 C 0.45229(14) -0.14720(14) 0.12952(4) 0.0271(4) Uani 1 1 d .
H7 H 0.4257 -0.1981 0.1463 0.033 Uiso 1 1 calc R
C8 C 0.44622(13) -0.05083(14) 0.13091(4) 0.0236(3) Uani 1 1 d .
H8 H 0.4145 -0.0363 0.1485 0.028 Uiso 1 1 calc R
C9 C 0.48658(12) 0.02443(13) 0.10654(4) 0.0208(3) Uani 1 1 d .
H9 H 0.4818 0.0900 0.1075 0.025 Uiso 1 1 calc R
N1 N 0.64168(10) 0.21951(10) 0.02361(3) 0.0167(3) Uani 1 1 d .
N2 N 0.60702(10) 0.18805(10) 0.05371(3) 0.0166(3) Uani 1 1 d .
N3 N 0.59884(10) 0.04505(10) 0.02702(3) 0.0192(3) Uani 1 1 d .
Ni1 Ni 0.6667 0.3333 0.0833 0.01508(15) Uani 1 6 d S

loop_
_atom_site_aniso_label
_atom_site_aniso_U_11
_atom_site_aniso_U_22
_atom_site_aniso_U_33
_atom_site_aniso_U_23
_atom_site_aniso_U_13
_atom_site_aniso_U_12
B1 0.0161(8) 0.0161(8) 0.0179(13) 0.000 0.000 0.0081(4)
C1 0.0247(8) 0.0202(7) 0.0228(8) -0.0031(6) 0.0001(6) 0.0112(6)
C2 0.0150(7) 0.0171(7) 0.0236(8) -0.0025(5) -0.0022(5) 0.0082(6)
C3 0.0141(6) 0.0157(7) 0.0227(7) -0.0018(5) -0.0030(5) 0.0068(5)
C4 0.0152(7) 0.0160(7) 0.0231(8) 0.0002(6) -0.0043(5) 0.0063(6)
C5 0.0219(7) 0.0181(7) 0.0294(8) -0.0004(6) -0.0011(6) 0.0097(6)
C6 0.0270(8) 0.0181(7) 0.0397(10) 0.0050(7) -0.0004(7) 0.0114(7)
C7 0.0205(8) 0.0229(8) 0.0329(9) 0.0101(7) 0.0007(6) 0.0071(6)
C8 0.0180(7) 0.0248(8) 0.0242(8) 0.0029(6) 0.0001(6) 0.0077(6)
C9 0.0166(7) 0.0170(7) 0.0268(8) 0.0002(6) -0.0030(6) 0.0069(6)
N1 0.0153(6) 0.0169(6) 0.0178(6) -0.0005(5) -0.0006(4) 0.0079(5)
N2 0.0152(6) 0.0168(6) 0.0176(6) 0.0018(5) 0.0003(4) 0.0078(5)
N3 0.0171(6) 0.0172(6) 0.0228(7) -0.0009(5) -0.0020(5) 0.0082(5)
Ni1 0.01365(17) 0.01365(17) 0.0179(3) 0.000 0.000 0.00683(9)

loop_
_atom_type_symbol
_atom_type_description
_atom_type_scat_dispersion_real
_atom_type_scat_dispersion_imag
_atom_type_scat_source
C C 0.0033 0.0016 'International Tables Vol C Tables 4.2.6.8 and 6.1.1.4'
H H 0.0000 0.0000 'International Tables Vol C Tables 4.2.6.8 and 6.1.1.4'
B B 0.0013 0.0007 'International Tables Vol C Tables 4.2.6.8 and 6.1.1.4'
N N 0.0061 0.0033 'International Tables Vol C Tables 4.2.6.8 and 6.1.1.4'
Ni Ni 0.3393 1.1124 'International Tables Vol C Tables 4.2.6.8 and 6.1.1.4'

loop_
_geom_angle_atom_site_label_1
_geom_angle_atom_site_label_2
_geom_angle_atom_site_label_3
_geom_angle
_geom_angle_site_symmetry_1
_geom_angle_site_symmetry_3
N1 B1 N1 108.84(12) . 2_655
N1 B1 N1 108.84(12) . 3_665
N1 B1 N1 108.84(12) 2_655 3_665
N1 B1 H1 110.1 . .
N1 B1 H1 110.1 2_655 .
N1 B1 H1 110.1 3_665 .
C2 C1 H1A 109.5 . .
C2 C1 H1B 109.5 . .
H1A C1 H1B 109.5 . .
C2 C1 H1C 109.5 . .
H1A C1 H1C 109.5 . .
H1B C1 H1C 109.5 . .
N3 C2 N1 110.98(13) . .
N3 C2 C1 125.39(13) . .
N1 C2 C1 123.58(14) . .
N2 C3 N3 113.28(13) . .
N2 C3 C4 126.51(14) . .
N3 C3 C4 120.19(13) . .
C9 C4 C5 118.89(14) . .
C9 C4 C3 123.69(13) . .
C5 C4 C3 117.42(14) . .
C6 C5 C4 120.54(16) . .
C6 C5 H5 119.7 . .
C4 C5 H5 119.7 . .
C5 C6 C7 120.05(15) . .
C5 C6 H6 120.0 . .
C7 C6 H6 120.0 . .
C6 C7 C8 120.07(15) . .
C6 C7 H7 120.0 . .
C8 C7 H7 120.0 . .
C7 C8 C9 119.99(16) . .
C7 C8 H8 120.0 . .
C9 C8 H8 120.0 . .
C8 C9 C4 120.42(15) . .
C8 C9 H9 119.8 . .
C4 C9 H9 119.8 . .
C2 N1 N2 108.38(12) . .
C2 N1 B1 130.36(15) . .
N2 N1 B1 120.95(14) . .
C3 N2 N1 103.22(12) . .
C3 N2 Ni1 141.74(11) . .
N1 N2 Ni1 110.31(9) . .
C2 N3 C3 104.11(12) . .
N2 Ni1 N2 89.04(5) 2_655 3_665
N2 Ni1 N2 89.04(5) 2_655 .
N2 Ni1 N2 89.04(5) 3_665 .
N2 Ni1 N2 170.46(6) 2_655 16_544
N2 Ni1 N2 84.70(6) 3_665 16_544
N2 Ni1 N2 98.04(7) . 16_544
N2 Ni1 N2 84.70(6) 2_655 17_554
N2 Ni1 N2 98.04(7) 3_665 17_554
N2 Ni1 N2 170.45(6) . 17_554
N2 Ni1 N2 89.04(5) 16_544 17_554
N2 Ni1 N2 98.03(7) 2_655 18_654
N2 Ni1 N2 170.45(6) 3_665 18_654
N2 Ni1 N2 84.70(6) . 18_654
N2 Ni1 N2 89.04(5) 16_544 18_654
N2 Ni1 N2 89.03(5) 17_554 18_654

loop_
_geom_bond_atom_site_label_1
_geom_bond_atom_site_label_2
_geom_bond_distance
_geom_bond_site_symmetry_2
B1 N1 1.5379(16) .
B1 N1 1.5379(16) 2_655
B1 N1 1.5380(16) 3_665
B1 H1 1.0000 .
C1 C2 1.486(2) .
C1 H1A 0.9800 .
C1 H1B 0.9800 .
C1 H1C 0.9800 .
C2 N3 1.3252(19) .
C2 N1 1.3444(19) .
C3 N2 1.3474(19) .
C3 N3 1.3524(19) .
C3 C4 1.474(2) .
C4 C9 1.392(2) .
C4 C5 1.401(2) .
C5 C6 1.384(2) .
C5 H5 0.9500 .
C6 C7 1.385(3) .
C6 H6 0.9500 .
C7 C8 1.389(2) .
C7 H7 0.9500 .
C8 C9 1.390(2) .
C8 H8 0.9500 .
C9 H9 0.9500 .
N1 N2 1.3788(18) .
N2 Ni1 2.1777(13) .
Ni1 N2 2.1777(13) 2_655
Ni1 N2 2.1777(13) 3_665
Ni1 N2 2.1778(13) 16_544
Ni1 N2 2.1778(13) 17_554
Ni1 N2 2.1778(13) 18_654

loop_
_geom_torsion_atom_site_label_1
_geom_torsion_atom_site_label_2
_geom_torsion_atom_site_label_3
_geom_torsion_atom_site_label_4
_geom_torsion
_geom_torsion_site_symmetry_1
_geom_torsion_site_symmetry_4
N2 C3 C4 C9 15.9(2) . .
N3 C3 C4 C9 -162.96(14) . .
N2 C3 C4 C5 -164.72(14) . .
N3 C3 C4 C5 16.4(2) . .
C9 C4 C5 C6 -1.8(2) . .
C3 C4 C5 C6 178.81(14) . .
C4 C5 C6 C7 0.4(2) . .
C5 C6 C7 C8 1.0(3) . .
C6 C7 C8 C9 -0.9(2) . .
C7 C8 C9 C4 -0.5(2) . .
C5 C4 C9 C8 1.8(2) . .
C3 C4 C9 C8 -178.79(14) . .
N3 C2 N1 N2 1.67(16) . .
C1 C2 N1 N2 -175.78(13) . .
N3 C2 N1 B1 -171.82(11) . .
C1 C2 N1 B1 10.7(2) . .
N1 B1 N1 C2 -109.8(2) 2_655 .
N1 B1 N1 C2 131.68(19) 3_665 .
N1 B1 N1 N2 77.38(14) 2_655 .
N1 B1 N1 N2 -41.11(19) 3_665 .
N3 C3 N2 N1 1.52(16) . .
C4 C3 N2 N1 -177.40(13) . .
N3 C3 N2 Ni1 -149.36(13) . .
C4 C3 N2 Ni1 31.7(2) . .
C2 N1 N2 C3 -1.87(15) . .
B1 N1 N2 C3 172.35(11) . .
C2 N1 N2 Ni1 159.39(9) . .
B1 N1 N2 Ni1 -26.39(13) . .
N1 C2 N3 C3 -0.69(16) . .
C1 C2 N3 C3 176.70(14) . .
N2 C3 N3 C2 -0.57(16) . .
C4 C3 N3 C2 178.43(13) . .
C3 N2 Ni1 N2 118.62(18) . 2_655
N1 N2 Ni1 N2 -31.05(8) . 2_655
C3 N2 Ni1 N2 -152.33(17) . 3_665
N1 N2 Ni1 N2 58.01(7) . 3_665
C3 N2 Ni1 N2 -67.81(15) . 16_544
N1 N2 Ni1 N2 142.52(10) . 16_544
C3 N2 Ni1 N2 20.46(13) . 18_654
N1 N2 Ni1 N2 -129.21(11) . 18_654
